data_1565849
loop_
_publ_author_name
'Novelli, Giulia'
'Kamenev, Konstantin V.'
'Maynard-Casely, Helen E.'
'Parsons, Simon'
'McIntyre, Garry J.'

_publ_section_title
;
 Use of a miniature diamond-anvil cell in a joint X-ray and neutron
 high-pressure study on copper sulfate pentahydrate
;
_journal_coeditor_code FS5200
_journal_issue 1
_journal_name_full IUCrJ
_journal_page_first 73
_journal_page_last 85
_journal_paper_doi 10.1107/S2052252521010708
_journal_volume 9
_journal_year 2022
_chemical_formula_moiety 'Cu H8 O8 S, H2 O'
_chemical_formula_sum 'Cu H10 O9 S'
_chemical_formula_weight 249.69
_chemical_name_common 'blue vitriol'
_chemical_name_systematic 'copper(II) sulfate pentahydrate'
_space_group_IT_number 2
_space_group_name_Hall '-P 1'
_space_group_name_H-M_alt 'P -1'
_symmetry_cell_setting triclinic
_symmetry_space_group_name_Hall '-P 1'
_symmetry_space_group_name_H-M 'P -1'
_atom_sites_solution_primary direct
_audit_creation_date 2020-11-17
_audit_creation_method 'CRYSTALS_ver_14.61_build_7089 '
_cell_angle_alpha 77.308(10)
_cell_angle_beta 82.353(10)
_cell_angle_gamma 72.640(10)
_cell_formula_units_Z 2
_cell_length_a 5.9523(12)
_cell_length_b 6.1001(13)
_cell_length_c 10.6470(7)
_cell_measurement_reflns_used 2520
_cell_measurement_temperature 295(2)
_cell_measurement_theta_max 30.4280
_cell_measurement_theta_min 4.7800
_cell_volume 359.02(11)
_computing_cell_refinement 'CrysAlisPro 1.171.39.46 (Rigaku OD, 2018)'
_computing_data_collection 'CrysAlisPro 1.171.39.46 (Rigaku OD, 2018)'
_computing_data_reduction 'CrysAlisPro 1.171.39.46 (Rigaku OD, 2018)'
_computing_molecular_graphics 'CAMERON (Watkin et al., 1996)'
_computing_publication_material 'CRYSTALS (Betteridge et al., 2003)'
_computing_structure_refinement 'CRYSTALS (Betteridge et al., 2003)'
_computing_structure_solution 'From ambient pressure coordinates by Varghese & Maslen (1985)'
_diffrn_ambient_environment air
_diffrn_ambient_pressure 0.71
_diffrn_ambient_temperature 295(2)
_diffrn_detector 'CCD plate'
_diffrn_detector_area_resol_mean 5.2930
_diffrn_detector_type Atlas
_diffrn_measured_fraction_theta_full 0.272
_diffrn_measured_fraction_theta_max 0.252
_diffrn_measurement_details
;
List of Runs (angles in degrees, time in seconds):

  # Type    Start    End  Width  t~exp~   \w     \q     \k     \f   Frames
--------------------------------------------------------------------------
  1  \w    -36.00  13.00   1.00   65.00    --    0.39  82.00 151.00   49
  2  \w    -33.00  19.00   1.00   65.00    --    0.39  67.00 -23.00   52
  3  \w    -13.00  36.00   1.00   65.00    --    0.39 -82.00-151.00   49
  4  \w    -13.00  36.00   1.00   65.00    --    0.39 -82.00  29.00   49
  5  \w    -91.00 -18.00   1.00   65.00    --  -45.62 114.00 -45.00   73
  6  \w    -59.00  -6.00   1.00   65.00    --  -45.62 -19.00-120.00   53
  7  \w    -38.00  35.00   1.00   65.00    --  -45.62 -13.00   3.00   73
  8  \w    -53.00 -30.00   1.00   65.00    --  -45.62  57.00 -30.00   23
  9  \w    -65.00  18.00   1.00   65.00    --  -45.62  38.00-180.00   83
 10  \w    -44.00 -17.00   1.00   65.00    --  -45.62 -38.00-150.00   27
 11  \w    -91.00 -18.00   1.00   65.00    --  -45.62 114.00 135.00   73
 12  \w    -34.00  -8.00   1.00   65.00    --  -45.62 -26.00   8.00   26
 13  \w     19.00  68.00   1.00   65.00    --   46.40 -77.00-150.00   49
 14  \w     13.00  38.00   1.00   65.00    --   46.40  13.00  -3.00   25
 15  \w      9.00  34.00   1.00   65.00    --   46.40  26.00  -8.00   25
 16  \w    -25.00   1.00   1.00   65.00    --   46.40  13.00  -3.00   26
 17  \w     37.00  65.00   1.00   65.00    --   46.40 -67.00  23.00   28
 18  \w     -3.00  23.00   1.00   65.00    --   46.40  19.00-180.00   26
 19  \w     15.00  46.00   1.00   65.00    --   46.40 -13.00   3.00   31
 20  \w     27.00  53.00   1.00   65.00    --   46.40 -57.00-150.00   26
 21  \w      9.00  34.00   1.00   65.00    --   46.40  26.00 171.00   25
;
_diffrn_measurement_device 'four-circle diffractometer'
_diffrn_measurement_device_type 'SuperNova, Dual, Cu at home/near, Atlas'
_diffrn_measurement_method '\w scans'
_diffrn_orient_matrix_type 'CrysAlisPro convention (1999,Acta A55,543-557)'
_diffrn_orient_matrix_UB_11 0.0754622000
_diffrn_orient_matrix_UB_12 0.0652906000
_diffrn_orient_matrix_UB_13 0.0087202000
_diffrn_orient_matrix_UB_21 -0.0367166000
_diffrn_orient_matrix_UB_22 -0.0129816000
_diffrn_orient_matrix_UB_23 0.0667315000
_diffrn_orient_matrix_UB_31 0.0928854000
_diffrn_orient_matrix_UB_32 -0.1047275000
_diffrn_orient_matrix_UB_33 0.0126033000
_diffrn_radiation_monochromator mirror
_diffrn_radiation_probe x-ray
_diffrn_radiation_type 'Mo K\a'
_diffrn_radiation_wavelength 0.71073
_diffrn_reflns_av_R_equivalents 0.055
_diffrn_reflns_av_unetI/netI 0.020
_diffrn_reflns_Laue_measured_fraction_full 0.278
_diffrn_reflns_Laue_measured_fraction_max 0.228
_diffrn_reflns_limit_h_max 5
_diffrn_reflns_limit_h_min -5
_diffrn_reflns_limit_k_max 5
_diffrn_reflns_limit_k_min -6
_diffrn_reflns_limit_l_max 14
_diffrn_reflns_limit_l_min -14
_diffrn_reflns_number 3200
_diffrn_reflns_point_group_measured_fraction_full 0.278
_diffrn_reflns_point_group_measured_fraction_max 0.228
_diffrn_reflns_theta_full 25.293
_diffrn_reflns_theta_max 30.474
_diffrn_reflns_theta_min 3.934
_diffrn_source 'micro-focus sealed X-ray tube'
_diffrn_source_type 'SuperNova (Mo) X-ray Source'
_exptl_absorpt_coefficient_mu 3.348
_exptl_absorpt_correction_T_max 1.00000
_exptl_absorpt_correction_T_min 0.64608
_exptl_absorpt_correction_type multi-scan
_exptl_absorpt_process_details
;
CrysAlisPro 1.171.39.46 (Rigaku Oxford Diffraction, 2018)
Empirical absorption correction using spherical harmonics,
 implemented in SCALE3 ABSPACK scaling algorithm.
;
_exptl_crystal_colour blue
_exptl_crystal_density_diffrn 2.310
_exptl_crystal_density_meas ?
_exptl_crystal_density_method 'not measured'
_exptl_crystal_description trapezoid
_exptl_crystal_F_000 254
_exptl_crystal_size_max 0.40
_exptl_crystal_size_mid 0.22
_exptl_crystal_size_min 0.20
_refine_diff_density_max 0.46
_refine_diff_density_min -0.56
_refine_ls_extinction_coef 176.619
_refine_ls_extinction_method 'Larson (1970), Equation 22'
_refine_ls_goodness_of_fit_ref 0.9980
_refine_ls_hydrogen_treatment noref
_refine_ls_matrix_type full
_refine_ls_number_parameters 58
_refine_ls_number_reflns 532
_refine_ls_number_restraints 0
_refine_ls_shift/su_max 0.0000821
_refine_ls_shift/su_mean 0.0000195
_refine_ls_structure_factor_coef Fsqd
_refine_ls_weighting_details
;
 Method= Modified Sheldrick 
 w=1/[\s^2^(F^2^) + ( 0.03P)^2^ + 0.00P] 
 ,where P=(max(Fo^2^,0) + 2Fc^2^)/3 
;
_refine_ls_weighting_scheme calc
_refine_ls_wR_factor_ref 0.1599
_reflns_limit_h_max 5
_reflns_limit_h_min -5
_reflns_limit_k_max 6
_reflns_limit_k_min -6
_reflns_limit_l_max 14
_reflns_limit_l_min 0
_reflns_number_total 552
_oxford_refine_ls_r_factor_ref 0.0620
_oxford_refine_ls_scale 16(4)
_cod_data_source_file fs5200.cif
_cod_data_source_block Xcuso4h2o_0.71GPa
_cod_depositor_comments
;
The following automatic conversions were performed:

data item '_exptl_crystal_density_meas' value 'not measured' was
changed to '?' -- the value is perceived as not measured.

Automatic conversion script
Id: cif_fix_values 7556 2019-12-06 15:28:31Z antanas 
;
_cod_database_code 1565849
_exptl_absorpt_empirical_full_min 0.674
_exptl_absorpt_empirical_full_max 2.634
_exptl_absorpt_empirical_details
;
Empirical correction (ABSPACK) includes:
- Absorption correction using spherical harmonics
- Frame scaling
;
_diffrn_oxdiff_ac3_digest_frames
;
01f3ad9c1d15e41c11dfaabe8381b80aac00929d7b1
;
_reflns_odcompleteness_completeness 29.00
_reflns_odcompleteness_iscentric 1
_reflns_odcompleteness_theta 26.32
_diffrn_wilson_b_factor 0.73
_diffrn_wilson_scale 0.01
_refine_reflns_threshold_expression_ref I>-3.0\s(I)

loop_
_symmetry_equiv_pos_as_xyz
x,y,z
-x,-y,-z

loop_
_atom_site_label
_atom_site_type_symbol
_atom_site_fract_x
_atom_site_fract_y
_atom_site_fract_z
_atom_site_U_iso_or_equiv
_atom_site_occupancy
_atom_site_adp_type
_atom_site_refinement_flags_posn
_atom_site_refinement_flags_adp
_atom_site_refinement_flags_occupancy
_atom_site_disorder_assembly
_atom_site_disorder_group
_atom_site_attached_hydrogens
Cu1 Cu 0.5000 1.0000 0.5000 0.0393 1.0000 Uani S . . . . .
Cu2 Cu 0.5000 0.5000 1.0000 0.0362 1.0000 Uani S . . . . .
S1 S 0.1248(6) 0.9857(6) 0.78627(14) 0.0337 1.0000 Uani . . . . . .
O1 O 0.359(2) 0.821(2) 0.4267(6) 0.0275(12) 1.0000 Uiso . . . . . .
O3 O 0.1740(17) 1.0940(16) 0.6508(4) 0.0182(10) 1.0000 Uiso . . . . . .
O6 O 0.2983(17) 0.7559(16) 0.8176(4) 0.0215(11) 1.0000 Uiso . . . . . .
O7 O 0.793(2) 0.5286(19) 0.9065(5) 0.0321(13) 1.0000 Uiso . . . . . .
O8 O 0.519(2) 0.245(2) 0.9155(5) 0.0393(15) 1.0000 Uiso . . . . . .
O4 O 0.132(2) 1.136(2) 0.8718(5) 0.0276(12) 1.0000 Uiso . . . . . .
O5 O -0.116(2) 0.9537(18) 0.8018(5) 0.0275(12) 1.0000 Uiso . . . . . .
O2 O 0.6491(16) 0.7084(15) 0.6174(4) 0.0218(11) 1.0000 Uiso . . . . . .
O9 O 1.1356(19) 0.5705(18) 0.6230(5) 0.0292(13) 1.0000 Uiso . . . . . .
H81 H 0.4000 0.2114 0.9020 0.0578 1.0000 Uiso . . . . . .
H82 H 0.6337 0.1542 0.8802 0.0578 1.0000 Uiso . . . . . .
H71 H 0.8980 0.4060 0.8956 0.0476 1.0000 Uiso . . . . . .
H72 H 0.8197 0.6570 0.8747 0.0476 1.0000 Uiso . . . . . .
H11 H 0.2878 0.8877 0.3597 0.0416 1.0000 Uiso . . . . . .
H12 H 0.2907 0.7449 0.4868 0.0416 1.0000 Uiso . . . . . .
H21 H 0.5433 0.7229 0.6779 0.0318 1.0000 Uiso . . . . . .
H22 H 0.7969 0.6666 0.6190 0.0318 1.0000 Uiso . . . . . .
H91 H 1.1470 0.4277 0.6312 0.0438 1.0000 Uiso . . . . . .
H92 H 1.1819 0.6234 0.6781 0.0438 1.0000 Uiso . . . . . .

loop_
_atom_site_aniso_label
_atom_site_aniso_U_11
_atom_site_aniso_U_22
_atom_site_aniso_U_33
_atom_site_aniso_U_23
_atom_site_aniso_U_13
_atom_site_aniso_U_12
Cu1 0.050(4) 0.029(3) 0.0168(7) 0.0021(11) 0.0034(11) 0.016(3)
Cu2 0.043(4) 0.028(3) 0.0184(6) -0.0016(10) 0.0073(11) 0.014(3)
S1 0.039(5) 0.027(4) 0.0150(7) 0.0000(12) 0.0031(14) 0.016(4)

loop_
_atom_type_symbol
_atom_type_scat_dispersion_real
_atom_type_scat_dispersion_imag
_atom_type_scat_Cromer_Mann_a1
_atom_type_scat_Cromer_Mann_b1
_atom_type_scat_Cromer_Mann_a2
_atom_type_scat_Cromer_Mann_b2
_atom_type_scat_Cromer_Mann_a3
_atom_type_scat_Cromer_Mann_b3
_atom_type_scat_Cromer_Mann_a4
_atom_type_scat_Cromer_Mann_b4
_atom_type_scat_Cromer_Mann_c
_atom_type_scat_source
H 0.0000 0.0000 0.4930 10.5109 0.3229 26.1257 0.1402 3.1424 0.0408 57.7998 0.0030 'International Tables Vol C 4.2.6.8 and 6.1.1.4'
O 0.0106 0.0060 3.0485 13.2771 2.2868 5.7011 1.5463 0.3239 0.8670 32.9089 0.2508 'International Tables Vol C 4.2.6.8 and 6.1.1.4'
S 0.1246 0.1234 6.9053 1.4679 5.2034 22.2151 1.4379 0.2536 1.5863 56.1720 0.8669 'International Tables Vol C 4.2.6.8 and 6.1.1.4'
Cu 0.3201 1.2651 13.3380 3.5828 7.1676 0.2470 5.6158 11.3966 1.6735 64.8126 1.1910 'International Tables Vol C 4.2.6.8 and 6.1.1.4'

loop_
_geom_angle_atom_site_label_1
_geom_angle_site_symmetry_1
_geom_angle_atom_site_label_2
_geom_angle_site_symmetry_2
_geom_angle_atom_site_label_3
_geom_angle_site_symmetry_3
_geom_angle
_geom_angle_publ_flag
O3 2_676 Cu1 . O2 2_676 91.93(19) yes
O3 2_676 Cu1 . O1 2_676 92.8(5) yes
O2 2_676 Cu1 . O1 2_676 87.7(4) yes
O3 2_676 Cu1 . O1 . 87.2(5) yes
O2 2_676 Cu1 . O1 . 92.3(4) yes
O1 2_676 Cu1 . O1 . 179.99 yes
O3 2_676 Cu1 . O3 . 180.00 yes
O2 2_676 Cu1 . O3 . 88.07(19) yes
O1 2_676 Cu1 . O3 . 87.2(5) yes
O1 . Cu1 . O3 . 92.8(5) yes
O3 2_676 Cu1 . O2 . 88.07(19) yes
O2 2_676 Cu1 . O2 . 179.99 yes
O1 2_676 Cu1 . O2 . 92.3(4) yes
O1 . Cu1 . O2 . 87.7(4) yes
O3 . Cu1 . O2 . 91.93(19) yes
O6 2_667 Cu2 . O8 2_667 86.8(3) yes
O6 2_667 Cu2 . O7 2_667 88.1(3) yes
O8 2_667 Cu2 . O7 2_667 88.4(6) yes
O6 2_667 Cu2 . O6 . 180.00 yes
O8 2_667 Cu2 . O6 . 93.2(3) yes
O7 2_667 Cu2 . O6 . 91.9(3) yes
O6 2_667 Cu2 . O7 . 91.9(3) yes
O8 2_667 Cu2 . O7 . 91.6(6) yes
O7 2_667 Cu2 . O7 . 179.99 yes
O6 . Cu2 . O7 . 88.1(3) yes
O6 2_667 Cu2 . O8 . 93.2(3) yes
O8 2_667 Cu2 . O8 . 179.99 yes
O7 2_667 Cu2 . O8 . 91.6(6) yes
O6 . Cu2 . O8 . 86.8(3) yes
O7 . Cu2 . O8 . 88.4(6) yes
O3 . S1 . O6 . 109.2(3) yes
O3 . S1 . O4 . 110.2(7) yes
O6 . S1 . O4 . 111.0(6) yes
O3 . S1 . O5 . 109.1(6) yes
O6 . S1 . O5 . 109.2(7) yes
O4 . S1 . O5 . 108.1(6) yes
Cu1 . O1 . H11 . 117.3 no
Cu1 . O1 . H12 . 108.1 no
H11 . O1 . H12 . 118.2 no
Cu1 . O3 . S1 . 132.3(3) yes
Cu2 . O6 . S1 . 139.6(4) yes
Cu2 . O7 . H71 . 118.5 no
Cu2 . O7 . H72 . 123.4 no
H71 . O7 . H72 . 118.1 no
Cu2 . O8 . H81 . 122.3 no
Cu2 . O8 . H82 . 132.2 no
H81 . O8 . H82 . 105.3 no
Cu1 . O2 . H21 . 96.6 no
Cu1 . O2 . H22 . 118.6 no
H21 . O2 . H22 . 130.3 no
H91 . O9 . H92 . 122.1 no

loop_
_geom_bond_atom_site_label_1
_geom_bond_site_symmetry_1
_geom_bond_atom_site_label_2
_geom_bond_site_symmetry_2
_geom_bond_distance
_geom_bond_publ_flag
Cu1 . O3 2_676 2.363(6) yes
Cu1 . O2 2_676 1.972(4) yes
Cu1 . O1 2_676 1.90(2) yes
Cu1 . O1 . 1.90(2) yes
Cu1 . O3 . 2.363(6) yes
Cu1 . O2 . 1.972(4) yes
Cu2 . O6 2_667 2.412(5) yes
Cu2 . O8 2_667 1.932(16) yes
Cu2 . O7 2_667 1.923(12) yes
Cu2 . O6 . 2.412(5) yes
Cu2 . O7 . 1.923(12) yes
Cu2 . O8 . 1.932(16) yes
S1 . O3 . 1.479(5) yes
S1 . O6 . 1.471(5) yes
S1 . O4 . 1.442(15) yes
S1 . O5 . 1.487(16) yes
O1 . H11 . 0.838 no
O1 . H12 . 0.838 no
O7 . H71 . 0.839 no
O7 . H72 . 0.835 no
O8 . H81 . 0.832 no
O8 . H82 . 0.841 no
O2 . H21 . 0.839 no
O2 . H22 . 0.841 no
O9 . H91 . 0.839 no
O9 . H92 . 0.839 no
